data_4121265
loop_
_publ_author_name
'Wataru Kosaka'
'Kayo Yamagishi'
'Akihiro Hori'
'Hiroshi Sato'
'Ryotaro Matsuda'
'Susumu Kitagawa'
'Masaki Takata'
'Hitoshi Miyasaka'

_publ_section_title
;
 Selective NO Trapping in the Pores of Chain-Type Complex Assemblies Based
 on Electronically Activated Paddlewheel-Type [Ru2II,II]/[Rh2II,II] Dimers
;
_journal_name_full 'Journal of the American Chemical Society'
_journal_page_first 18469
_journal_page_last 18480
_journal_paper_doi 10.1021/ja4076056
_journal_volume 135
_journal_year 2013
_chemical_formula_moiety 'C40 H40 F4 O14 Ru2'
_chemical_formula_sum 'C40 H40 F4 O14 Ru2'
_chemical_formula_weight 1022.88
_space_group_IT_number 14
_symmetry_cell_setting monoclinic
_symmetry_Int_Tables_number 14
_symmetry_space_group_name_Hall '-P 2ybc'
_symmetry_space_group_name_H-M 'P 1 21/c 1'
_atom_sites_solution_hydrogens geom
_atom_sites_solution_primary direct
_atom_sites_solution_secondary difmap
_cell_angle_alpha 90.0000
_cell_angle_beta 102.586(2)
_cell_angle_gamma 90.0000
_cell_formula_units_Z 4
_cell_length_a 10.6349(19)
_cell_length_b 34.971(6)
_cell_length_c 10.8056(19)
_cell_measurement_reflns_used 8350
_cell_measurement_temperature 103
_cell_measurement_theta_max 27.50
_cell_measurement_theta_min 3.03
_cell_volume 3922.2(12)
_computing_cell_refinement CrystalClear
_computing_data_collection 'CrystalClear (Rigaku Inc., 2008)'
_computing_data_reduction CrystalClear
_computing_molecular_graphics 'CrystalStructure 4.0'
_computing_publication_material 'CrystalStructure 4.0 (Rigaku, 2010)'
_computing_structure_refinement 'SHELXL97 (Sheldrick, 2008)'
_computing_structure_solution 'SAPI91 (Fan Hai-Fu, 1991)'
_diffrn_ambient_temperature 103
_diffrn_detector_area_resol_mean 7.314
_diffrn_measured_fraction_theta_full 0.988
_diffrn_measured_fraction_theta_max 0.988
_diffrn_measurement_device_type 'Rigaku Saturn70'
_diffrn_measurement_method \w
_diffrn_radiation_type 'Mo K\a'
_diffrn_radiation_wavelength 0.71075
_diffrn_reflns_av_R_equivalents 0.0464
_diffrn_reflns_limit_h_max 12
_diffrn_reflns_limit_h_min -10
_diffrn_reflns_limit_k_max 35
_diffrn_reflns_limit_k_min -41
_diffrn_reflns_limit_l_max 12
_diffrn_reflns_limit_l_min -12
_diffrn_reflns_number 23060
_diffrn_reflns_theta_full 25.00
_diffrn_reflns_theta_max 25.00
_diffrn_standards_number 0
_exptl_absorpt_coefficient_mu 0.859
_exptl_absorpt_correction_T_max 0.977
_exptl_absorpt_correction_T_min 0.800
_exptl_absorpt_correction_type multi-scan
_exptl_absorpt_process_details 'REQAB (Rigaku, 1998)'
_exptl_crystal_colour brown
_exptl_crystal_density_diffrn 1.732
_exptl_crystal_description prism
_exptl_crystal_F_000 2064.00
_exptl_crystal_size_max 0.148
_exptl_crystal_size_mid 0.146
_exptl_crystal_size_min 0.027
_refine_diff_density_max 1.610
_refine_diff_density_min -1.810
_refine_ls_extinction_method none
_refine_ls_goodness_of_fit_ref 1.212
_refine_ls_hydrogen_treatment constr
_refine_ls_number_parameters 541
_refine_ls_number_reflns 6818
_refine_ls_number_restraints 80
_refine_ls_R_factor_gt 0.0718
_refine_ls_shift/su_max 0.001
_refine_ls_structure_factor_coef Fsqd
_refine_ls_weighting_details 'w = 1/[\s^2^(Fo^2^)+(0.0117P)^2^+49.7452P] where P=(Fo^2^+2Fc^2^)/3'
_refine_ls_weighting_scheme calc
_refine_ls_wR_factor_ref 0.1531
_reflns_number_gt 5352
_reflns_number_total 6821
_reflns_threshold_expression F^2^>2.0\s(F^2^)
_cod_data_source_file ja4076056_si_002.cif
_cod_data_source_block '_Ru2-4-F-anisate-THF'
_cod_database_code 4121265

loop_
_symmetry_equiv_pos_site_id
_symmetry_equiv_pos_as_xyz
1 +X,+Y,+Z
2 -X,1/2+Y,1/2-Z
3 -X,-Y,-Z
4 +X,1/2-Y,1/2+Z

loop_
_atom_site_label
_atom_site_type_symbol
_atom_site_fract_x
_atom_site_fract_y
_atom_site_fract_z
_atom_site_U_iso_or_equiv
_atom_site_adp_type
_atom_site_occupancy
_atom_site_symmetry_multiplicity
_atom_site_calc_flag
_atom_site_refinement_flags
Ru1 Ru 0.28316(6) 0.354043(17) 0.07369(6) 0.01702(17) Uani 1.0 4 d .
Ru2 Ru 0.15974(6) 0.399637(17) -0.04331(6) 0.01733(17) Uani 1.0 4 d .
F1 F 0.6907(6) 0.53467(15) 0.4604(6) 0.0429(15) Uani 1.0 4 d .
F2 F -0.1494(6) 0.41173(16) 0.5995(5) 0.0427(15) Uani 1.0 4 d .
F3 F -0.2086(7) 0.21900(18) -0.4692(7) 0.063(2) Uani 1.0 4 d .
F4 F 0.5745(6) 0.34276(16) -0.5788(6) 0.0423(15) Uani 1.0 4 d .
O1 O 0.3956(5) 0.39606(13) 0.1771(5) 0.0161(12) Uani 1.0 4 d .
O2 O 0.2705(6) 0.44110(13) 0.0636(5) 0.0164(12) Uani 1.0 4 d .
O3 O 0.3848(7) 0.50902(16) 0.0792(6) 0.0315(15) Uani 1.0 4 d .
O4 O 0.1685(5) 0.35783(14) 0.2066(5) 0.0171(12) Uani 1.0 4 d .
O5 O 0.0421(5) 0.40122(14) 0.0864(5) 0.0164(11) Uani 1.0 4 d .
O6 O -0.1846(7) 0.3680(2) 0.1758(6) 0.0394(17) Uani 1.0 4 d .
O7 O 0.1718(5) 0.31229(13) -0.0312(5) 0.0165(12) Uani 1.0 4 d .
O8 O 0.0517(5) 0.35742(14) -0.1505(5) 0.0172(12) Uani 1.0 4 d .
O9 O 0.0901(7) 0.24102(16) -0.0801(6) 0.0349(16) Uani 1.0 4 d .
O10 O 0.3977(5) 0.35178(14) -0.0583(5) 0.0180(12) Uani 1.0 4 d .
O11 O 0.2767(5) 0.39785(14) -0.1723(5) 0.0183(12) Uani 1.0 4 d .
O12 O 0.6366(6) 0.36334(18) -0.1365(6) 0.0302(15) Uani 1.0 4 d .
O13 O 0.4015(6) 0.30330(16) 0.1854(7) 0.0333(14) Uani 1.0 4 d .
O14 O 0.0488(5) 0.44960(15) -0.1644(6) 0.0212(11) Uani 1.0 4 d .
C1 C 0.3658(8) 0.4309(2) 0.1505(8) 0.0184(17) Uani 1.0 4 d .
C2 C 0.4492(8) 0.4601(3) 0.2317(8) 0.0221(18) Uani 1.0 4 d .
C3 C 0.4586(8) 0.4986(3) 0.1935(8) 0.0230(19) Uani 1.0 4 d .
C4 C 0.3989(12) 0.5473(3) 0.0383(10) 0.040(3) Uani 1.0 4 d .
C5 C 0.5387(9) 0.5235(3) 0.2721(9) 0.031(2) Uani 1.0 4 d .
C6 C 0.6109(9) 0.5097(3) 0.3857(9) 0.031(3) Uani 1.0 4 d .
C7 C 0.6057(9) 0.4728(3) 0.4258(9) 0.031(2) Uani 1.0 4 d .
C8 C 0.5219(10) 0.4483(3) 0.3469(9) 0.030(2) Uani 1.0 4 d .
C9 C 0.0774(8) 0.3819(2) 0.1871(8) 0.0208(18) Uani 1.0 4 d .
C10 C 0.0121(8) 0.3891(2) 0.2947(8) 0.0166(17) Uani 1.0 4 d .
C11 C -0.1166(9) 0.3829(3) 0.2873(8) 0.0246(19) Uani 1.0 4 d .
C12 C -0.3202(10) 0.3600(5) 0.1663(11) 0.064(4) Uani 1.0 4 d .
C13 C -0.1726(9) 0.3904(3) 0.3900(9) 0.030(2) Uani 1.0 4 d .
C14 C -0.0958(9) 0.4045(3) 0.4989(9) 0.029(2) Uani 1.0 4 d .
C15 C 0.0319(10) 0.4113(3) 0.5121(10) 0.034(3) Uani 1.0 4 d .
C16 C 0.0871(9) 0.4033(3) 0.4079(9) 0.031(2) Uani 1.0 4 d .
C17 C 0.0830(8) 0.3224(3) -0.1221(8) 0.0197(18) Uani 1.0 4 d .
C18 C 0.0071(8) 0.2934(3) -0.2108(8) 0.0220(18) Uani 1.0 4 d .
C19 C 0.0114(9) 0.2535(3) -0.1895(9) 0.032(3) Uani 1.0 4 d .
C20 C 0.0972(11) 0.2004(3) -0.0576(11) 0.043(3) Uani 1.0 4 d .
C21 C -0.0601(11) 0.2287(3) -0.2773(11) 0.043(3) Uani 1.0 4 d .
C22 C -0.1384(10) 0.2436(3) -0.3836(10) 0.040(3) Uani 1.0 4 d .
C23 C -0.1470(11) 0.2820(3) -0.4102(10) 0.043(3) Uani 1.0 4 d .
C24 C -0.0726(10) 0.3062(3) -0.3236(9) 0.033(3) Uani 1.0 4 d .
C25 C 0.3647(8) 0.3725(2) -0.1560(8) 0.0182(17) Uani 1.0 4 d .
C26 C 0.4292(8) 0.3666(2) -0.2657(8) 0.0178(17) Uani 1.0 4 d .
C27 C 0.5587(9) 0.3607(3) -0.2547(8) 0.0243(19) Uani 1.0 4 d .
C28 C 0.7724(9) 0.3603(3) -0.1272(10) 0.037(3) Uani 1.0 4 d .
C29 C 0.6080(9) 0.3529(3) -0.3618(9) 0.028(2) Uani 1.0 4 d .
C30 C 0.5235(9) 0.3515(3) -0.4757(8) 0.0240(19) Uani 1.0 4 d .
C31 C 0.3939(9) 0.3580(3) -0.4947(9) 0.030(2) Uani 1.0 4 d .
C32 C 0.3475(9) 0.3659(3) -0.3866(9) 0.029(2) Uani 1.0 4 d .
C33 C 0.4694(13) 0.2784(3) 0.1164(13) 0.057(2) Uani 1.0 4 d .
C34 C 0.4594(15) 0.2413(4) 0.1525(15) 0.072(3) Uani 1.0 4 d .
C35 C 0.3845(15) 0.2393(4) 0.2490(14) 0.069(3) Uani 1.0 4 d .
C36 C 0.3334(12) 0.2779(3) 0.2532(12) 0.0517(19) Uani 1.0 4 d .
C37 C -0.0704(9) 0.4661(3) -0.1554(10) 0.0322(16) Uani 1.0 4 d .
C38 C -0.0843(10) 0.5020(3) -0.2353(11) 0.0424(19) Uani 1.0 4 d .
C39 C 0.0414(11) 0.5088(3) -0.2615(12) 0.0494(19) Uani 1.0 4 d .
C40 C 0.1309(9) 0.4799(3) -0.1965(10) 0.0329(16) Uani 1.0 4 d .
H4A H 0.4882 0.5515 0.0313 0.0481 Uiso 1.0 4 calc R
H4B H 0.3771 0.5653 0.1001 0.0481 Uiso 1.0 4 calc R
H4C H 0.3410 0.5515 -0.0445 0.0481 Uiso 1.0 4 calc R
H5 H 0.5446 0.5496 0.2490 0.0366 Uiso 1.0 4 calc R
H7 H 0.6572 0.4643 0.5041 0.0368 Uiso 1.0 4 calc R
H8 H 0.5145 0.4226 0.3731 0.0363 Uiso 1.0 4 calc R
H12A H -0.3647 0.3835 0.1808 0.0763 Uiso 1.0 4 calc R
H12B H -0.3294 0.3409 0.2302 0.0763 Uiso 1.0 4 calc R
H12C H -0.3579 0.3500 0.0816 0.0763 Uiso 1.0 4 calc R
H13 H -0.2616 0.3858 0.3847 0.0365 Uiso 1.0 4 calc R
H15 H 0.0823 0.4212 0.5890 0.0409 Uiso 1.0 4 calc R
H16 H 0.1765 0.4076 0.4145 0.0370 Uiso 1.0 4 calc R
H20A H 0.1276 0.1877 -0.1264 0.0519 Uiso 1.0 4 calc R
H20B H 0.0116 0.1907 -0.0542 0.0519 Uiso 1.0 4 calc R
H20C H 0.1573 0.1952 0.0232 0.0519 Uiso 1.0 4 calc R
H21 H -0.0549 0.2018 -0.2639 0.0520 Uiso 1.0 4 calc R
H23 H -0.2020 0.2915 -0.4852 0.0513 Uiso 1.0 4 calc R
H24 H -0.0755 0.3329 -0.3414 0.0398 Uiso 1.0 4 calc R
H28A H 0.8008 0.3807 -0.1768 0.0444 Uiso 1.0 4 calc R
H28B H 0.7920 0.3354 -0.1601 0.0444 Uiso 1.0 4 calc R
H28C H 0.8175 0.3626 -0.0382 0.0444 Uiso 1.0 4 calc R
H29 H 0.6975 0.3487 -0.3551 0.0336 Uiso 1.0 4 calc R
H31 H 0.3389 0.3573 -0.5768 0.0354 Uiso 1.0 4 calc R
H32 H 0.2583 0.3708 -0.3949 0.0349 Uiso 1.0 4 calc R
H33A H 0.4329 0.2810 0.0243 0.0684 Uiso 1.0 4 calc R
H33B H 0.5613 0.2859 0.1327 0.0684 Uiso 1.0 4 calc R
H34A H 0.5464 0.2306 0.1860 0.0870 Uiso 1.0 4 calc R
H34B H 0.4174 0.2258 0.0782 0.0870 Uiso 1.0 4 calc R
H35A H 0.4394 0.2321 0.3320 0.0832 Uiso 1.0 4 calc R
H35B H 0.3139 0.2204 0.2258 0.0832 Uiso 1.0 4 calc R
H36A H 0.2402 0.2783 0.2138 0.0620 Uiso 1.0 4 calc R
H36B H 0.3448 0.2864 0.3423 0.0620 Uiso 1.0 4 calc R
H37A H -0.0708 0.4724 -0.0662 0.0386 Uiso 1.0 4 calc R
H37B H -0.1422 0.4482 -0.1879 0.0386 Uiso 1.0 4 calc R
H38A H -0.1494 0.4983 -0.3152 0.0509 Uiso 1.0 4 calc R
H38B H -0.1108 0.5238 -0.1886 0.0509 Uiso 1.0 4 calc R
H39A H 0.0722 0.5346 -0.2316 0.0593 Uiso 1.0 4 calc R
H39B H 0.0363 0.5074 -0.3540 0.0593 Uiso 1.0 4 calc R
H40A H 0.1871 0.4906 -0.1191 0.0395 Uiso 1.0 4 calc R
H40B H 0.1857 0.4701 -0.2527 0.0395 Uiso 1.0 4 calc R

loop_
_atom_site_aniso_label
_atom_site_aniso_U_11
_atom_site_aniso_U_22
_atom_site_aniso_U_33
_atom_site_aniso_U_12
_atom_site_aniso_U_13
_atom_site_aniso_U_23
Ru1 0.0213(4) 0.0119(3) 0.0192(4) 0.0013(3) 0.0071(3) 0.0003(3)
Ru2 0.0216(4) 0.0121(3) 0.0194(4) 0.0014(3) 0.0068(3) 0.0010(3)
F1 0.048(4) 0.033(3) 0.045(4) -0.018(3) 0.005(3) -0.012(3)
F2 0.058(4) 0.048(4) 0.030(3) 0.003(3) 0.025(3) -0.005(3)
F3 0.074(5) 0.042(4) 0.065(5) -0.017(4) -0.004(4) -0.024(4)
F4 0.048(4) 0.048(4) 0.042(4) 0.003(3) 0.033(3) 0.000(3)
O1 0.025(3) 0.008(3) 0.015(3) -0.000(3) 0.002(3) 0.002(2)
O2 0.025(3) 0.008(3) 0.016(3) 0.000(3) 0.003(3) 0.003(2)
O3 0.046(4) 0.018(3) 0.028(4) -0.008(3) 0.002(3) 0.003(3)
O4 0.020(3) 0.012(3) 0.020(3) 0.002(3) 0.006(3) 0.001(3)
O5 0.020(3) 0.014(3) 0.016(3) 0.004(3) 0.005(3) 0.003(3)
O6 0.028(4) 0.064(5) 0.029(4) -0.005(4) 0.011(3) -0.005(4)
O7 0.022(3) 0.008(3) 0.018(3) -0.000(3) 0.003(3) -0.000(2)
O8 0.026(3) 0.009(3) 0.017(3) -0.002(3) 0.005(3) 0.001(2)
O9 0.046(4) 0.017(3) 0.035(4) 0.005(3) -0.004(4) -0.003(3)
O10 0.019(3) 0.014(3) 0.022(3) 0.002(3) 0.007(3) 0.002(3)
O11 0.023(3) 0.012(3) 0.020(3) 0.002(3) 0.006(3) 0.004(3)
O12 0.023(4) 0.042(4) 0.026(4) 0.003(3) 0.006(3) -0.003(3)
O13 0.039(4) 0.017(3) 0.048(4) 0.017(3) 0.018(3) 0.010(3)
O14 0.017(3) 0.016(3) 0.029(3) 0.011(2) 0.002(3) 0.010(2)
C1 0.016(4) 0.015(4) 0.026(5) 0.001(4) 0.011(4) -0.000(4)
C2 0.026(5) 0.018(4) 0.027(5) 0.003(4) 0.014(4) -0.004(4)
C3 0.023(5) 0.025(5) 0.024(5) -0.006(4) 0.010(4) -0.004(4)
C4 0.073(8) 0.016(5) 0.032(6) -0.002(5) 0.010(6) 0.007(4)
C5 0.039(6) 0.024(5) 0.031(6) 0.000(4) 0.013(5) 0.003(4)
C6 0.033(6) 0.027(5) 0.036(6) -0.014(4) 0.011(5) -0.017(4)
C7 0.032(6) 0.034(6) 0.023(5) 0.003(4) -0.001(4) -0.004(4)
C8 0.046(6) 0.019(5) 0.030(6) -0.001(4) 0.016(5) -0.003(4)
C9 0.026(5) 0.008(4) 0.031(5) -0.007(4) 0.012(4) -0.002(4)
C10 0.020(4) 0.011(4) 0.018(4) 0.004(3) 0.002(4) -0.001(3)
C11 0.024(5) 0.029(5) 0.019(5) 0.005(4) 0.001(4) 0.005(4)
C12 0.031(6) 0.126(12) 0.034(7) -0.018(7) 0.009(5) -0.012(7)
C13 0.027(5) 0.035(6) 0.032(6) 0.007(4) 0.013(4) 0.005(4)
C14 0.038(6) 0.029(5) 0.027(5) 0.007(5) 0.019(5) -0.005(4)
C15 0.042(6) 0.030(5) 0.032(6) -0.004(5) 0.012(5) -0.008(4)
C16 0.033(5) 0.029(5) 0.034(6) -0.001(4) 0.014(5) -0.002(4)
C17 0.015(4) 0.019(5) 0.028(5) 0.002(4) 0.009(4) -0.001(4)
C18 0.020(5) 0.023(5) 0.023(5) -0.004(4) 0.003(4) -0.009(4)
C19 0.030(5) 0.027(5) 0.035(6) -0.002(4) -0.002(5) -0.004(4)
C20 0.062(8) 0.017(5) 0.050(7) 0.002(5) 0.011(6) 0.000(5)
C21 0.053(7) 0.026(6) 0.050(7) -0.005(5) 0.008(6) -0.009(5)
C22 0.040(6) 0.032(6) 0.043(7) 0.001(5) -0.003(5) -0.015(5)
C23 0.046(7) 0.043(6) 0.032(6) 0.001(5) -0.007(5) -0.007(5)
C24 0.041(6) 0.027(5) 0.033(6) 0.005(5) 0.010(5) -0.007(4)
C25 0.016(4) 0.016(4) 0.022(5) -0.003(4) 0.003(4) -0.002(4)
C26 0.025(5) 0.013(4) 0.018(5) -0.002(4) 0.011(4) -0.001(3)
C27 0.027(5) 0.020(5) 0.026(5) -0.005(4) 0.006(4) 0.000(4)
C28 0.025(5) 0.050(7) 0.037(6) 0.006(5) 0.010(5) -0.003(5)
C29 0.034(5) 0.024(5) 0.030(5) 0.001(4) 0.015(4) 0.002(4)
C30 0.033(5) 0.025(5) 0.017(5) -0.008(4) 0.013(4) -0.002(4)
C31 0.038(6) 0.031(5) 0.019(5) -0.009(5) 0.007(4) -0.003(4)
C32 0.030(5) 0.028(5) 0.030(5) -0.003(4) 0.008(4) -0.000(4)
C33 0.069(5) 0.035(4) 0.075(5) 0.022(4) 0.032(4) 0.010(4)
C34 0.094(5) 0.042(4) 0.089(5) 0.020(4) 0.038(5) 0.009(4)
C35 0.093(5) 0.042(4) 0.080(5) 0.017(4) 0.034(4) 0.017(4)
C36 0.070(5) 0.031(4) 0.060(5) 0.016(4) 0.027(4) 0.017(4)
C37 0.028(4) 0.027(4) 0.042(4) 0.015(3) 0.007(3) 0.006(3)
C38 0.040(4) 0.029(4) 0.053(4) 0.014(3) -0.001(4) 0.011(4)
C39 0.050(4) 0.036(4) 0.061(4) 0.011(4) 0.010(4) 0.021(4)
C40 0.034(4) 0.024(4) 0.042(4) 0.006(3) 0.010(3) 0.014(3)

loop_
_atom_type_symbol
_atom_type_description
_atom_type_scat_dispersion_real
_atom_type_scat_dispersion_imag
_atom_type_scat_source
H H 0.0000 0.0000
;
International Tables for Crystallography
(1992, Vol. C, Table 6.1.1.4)
;
O O 0.0106 0.0060
;
International Tables for Crystallography
(1992, Vol. C, Tables 4.2.6.8 and 6.1.1.4)
;
Ru Ru -1.2594 0.8363
;
International Tables for Crystallography
(1992, Vol. C, Tables 4.2.6.8 and 6.1.1.4)
;
C C 0.0033 0.0016
;
International Tables for Crystallography
(1992, Vol. C, Tables 4.2.6.8 and 6.1.1.4)
;
F F 0.0171 0.0103
;
International Tables for Crystallography
(1992, Vol. C, Tables 4.2.6.8 and 6.1.1.4)
;

loop_
_geom_angle_atom_site_label_1
_geom_angle_atom_site_label_2
_geom_angle_atom_site_label_3
_geom_angle
_geom_angle_publ_flag
Ru2 Ru1 O1 89.88(13) yes
Ru2 Ru1 O4 89.14(14) yes
Ru2 Ru1 O7 89.90(14) yes
Ru2 Ru1 O10 89.93(14) yes
Ru2 Ru1 O13 175.68(15) yes
O1 Ru1 O4 86.5(2) yes
O1 Ru1 O7 179.4(3) yes
O1 Ru1 O10 92.4(2) yes
O1 Ru1 O13 94.43(19) yes
O4 Ru1 O7 94.1(3) yes
O4 Ru1 O10 178.5(2) yes
O4 Ru1 O13 91.3(3) yes
O7 Ru1 O10 87.0(3) yes
O7 Ru1 O13 85.8(2) yes
O10 Ru1 O13 89.7(3) yes
Ru1 Ru2 O2 89.51(14) yes
Ru1 Ru2 O5 90.18(14) yes
Ru1 Ru2 O8 89.65(14) yes
Ru1 Ru2 O11 89.68(14) yes
Ru1 Ru2 O14 175.02(14) yes
O2 Ru2 O5 87.6(3) yes
O2 Ru2 O8 178.9(3) yes
O2 Ru2 O11 92.6(3) yes
O2 Ru2 O14 86.84(19) yes
O5 Ru2 O8 93.1(2) yes
O5 Ru2 O11 179.8(2) yes
O5 Ru2 O14 93.0(2) yes
O8 Ru2 O11 86.7(3) yes
O8 Ru2 O14 93.96(19) yes
O11 Ru2 O14 87.1(2) yes
Ru1 O1 C1 118.2(5) yes
Ru2 O2 C1 118.9(5) yes
C3 O3 C4 116.9(7) yes
Ru1 O4 C9 118.0(6) yes
Ru2 O5 C9 117.2(6) yes
C11 O6 C12 117.6(8) yes
Ru1 O7 C17 118.4(5) yes
Ru2 O8 C17 117.6(5) yes
C19 O9 C20 117.5(7) yes
Ru1 O10 C25 117.1(5) yes
Ru2 O11 C25 117.5(5) yes
C27 O12 C28 117.3(8) yes
Ru1 O13 C33 117.6(6) yes
Ru1 O13 C36 116.9(6) yes
C33 O13 C36 104.8(8) yes
Ru2 O14 C37 128.0(6) yes
Ru2 O14 C40 114.8(5) yes
C37 O14 C40 108.1(7) yes
O1 C1 O2 123.5(7) yes
O1 C1 C2 115.5(7) yes
O2 C1 C2 121.0(7) yes
C1 C2 C3 123.0(7) yes
C1 C2 C8 117.9(7) yes
C3 C2 C8 119.1(8) yes
O3 C3 C2 117.0(7) yes
O3 C3 C5 123.4(8) yes
C2 C3 C5 119.6(8) yes
C3 C5 C6 118.5(8) yes
F1 C6 C5 117.3(8) yes
F1 C6 C7 118.9(8) yes
C5 C6 C7 123.8(8) yes
C6 C7 C8 117.0(8) yes
C2 C8 C7 121.9(8) yes
O4 C9 O5 124.8(9) yes
O4 C9 C10 116.7(7) yes
O5 C9 C10 118.4(7) yes
C9 C10 C11 123.7(7) yes
C9 C10 C16 117.7(8) yes
C11 C10 C16 118.6(9) yes
O6 C11 C10 116.2(8) yes
O6 C11 C13 122.5(8) yes
C10 C11 C13 121.3(8) yes
C11 C13 C14 118.3(9) yes
F2 C14 C13 118.7(9) yes
F2 C14 C15 117.9(8) yes
C13 C14 C15 123.4(10) yes
C14 C15 C16 117.7(9) yes
C10 C16 C15 120.8(9) yes
O7 C17 O8 124.4(7) yes
O7 C17 C18 121.1(7) yes
O8 C17 C18 114.5(7) yes
C17 C18 C19 124.6(7) yes
C17 C18 C24 118.5(8) yes
C19 C18 C24 116.9(8) yes
O9 C19 C18 116.7(8) yes
O9 C19 C21 122.5(9) yes
C18 C19 C21 120.9(8) yes
C19 C21 C22 118.7(9) yes
F3 C22 C21 118.3(9) yes
F3 C22 C23 118.3(9) yes
C21 C22 C23 123.4(9) yes
C22 C23 C24 117.3(9) yes
C18 C24 C23 122.9(9) yes
O10 C25 O11 125.1(8) yes
O10 C25 C26 119.2(7) yes
O11 C25 C26 115.7(7) yes
C25 C26 C27 124.9(7) yes
C25 C26 C32 116.1(8) yes
C27 C26 C32 119.0(9) yes
O12 C27 C26 117.6(8) yes
O12 C27 C29 121.9(8) yes
C26 C27 C29 120.5(8) yes
C27 C29 C30 117.7(9) yes
F4 C30 C29 116.3(8) yes
F4 C30 C31 118.5(7) yes
C29 C30 C31 125.2(9) yes
C30 C31 C32 115.9(8) yes
C26 C32 C31 121.7(9) yes
O13 C33 C34 110.3(13) yes
C33 C34 C35 110.0(13) yes
C34 C35 C36 104.2(11) yes
O13 C36 C35 108.7(12) yes
O14 C37 C38 106.0(9) yes
C37 C38 C39 105.6(9) yes
C38 C39 C40 109.1(10) yes
O14 C40 C39 104.8(8) yes
O3 C4 H4A 109.470 no
O3 C4 H4B 109.458 no
O3 C4 H4C 109.463 no
H4A C4 H4B 109.476 no
H4A C4 H4C 109.474 no
H4B C4 H4C 109.486 no
C3 C5 H5 120.755 no
C6 C5 H5 120.744 no
C6 C7 H7 121.490 no
C8 C7 H7 121.479 no
C2 C8 H8 119.040 no
C7 C8 H8 119.036 no
O6 C12 H12A 109.465 no
O6 C12 H12B 109.478 no
O6 C12 H12C 109.469 no
H12A C12 H12B 109.468 no
H12A C12 H12C 109.462 no
H12B C12 H12C 109.485 no
C11 C13 H13 120.874 no
C14 C13 H13 120.875 no
C14 C15 H15 121.177 no
C16 C15 H15 121.173 no
C10 C16 H16 119.582 no
C15 C16 H16 119.587 no
O9 C20 H20A 109.465 no
O9 C20 H20B 109.479 no
O9 C20 H20C 109.460 no
H20A C20 H20B 109.471 no
H20A C20 H20C 109.479 no
H20B C20 H20C 109.474 no
C19 C21 H21 120.657 no
C22 C21 H21 120.649 no
C22 C23 H23 121.375 no
C24 C23 H23 121.346 no
C18 C24 H24 118.570 no
C23 C24 H24 118.568 no
O12 C28 H28A 109.470 no
O12 C28 H28B 109.471 no
O12 C28 H28C 109.471 no
H28A C28 H28B 109.467 no
H28A C28 H28C 109.468 no
H28B C28 H28C 109.480 no
C27 C29 H29 121.148 no
C30 C29 H29 121.144 no
C30 C31 H31 122.054 no
C32 C31 H31 122.039 no
C26 C32 H32 119.153 no
C31 C32 H32 119.162 no
O13 C33 H33A 109.578 no
O13 C33 H33B 109.577 no
C34 C33 H33A 109.596 no
C34 C33 H33B 109.596 no
H33A C33 H33B 108.120 no
C33 C34 H34A 109.674 no
C33 C34 H34B 109.658 no
C35 C34 H34A 109.667 no
C35 C34 H34B 109.669 no
H34A C34 H34B 108.170 no
C34 C35 H35A 110.912 no
C34 C35 H35B 110.913 no
C36 C35 H35A 110.921 no
C36 C35 H35B 110.915 no
H35A C35 H35B 108.930 no
O13 C36 H36A 109.944 no
O13 C36 H36B 109.945 no
C35 C36 H36A 109.944 no
C35 C36 H36B 109.942 no
H36A C36 H36B 108.331 no
O14 C37 H37A 110.531 no
O14 C37 H37B 110.529 no
C38 C37 H37A 110.521 no
C38 C37 H37B 110.541 no
H37A C37 H37B 108.697 no
C37 C38 H38A 110.597 no
C37 C38 H38B 110.623 no
C39 C38 H38A 110.619 no
C39 C38 H38B 110.637 no
H38A C38 H38B 108.759 no
C38 C39 H39A 109.852 no
C38 C39 H39B 109.870 no
C40 C39 H39A 109.864 no
C40 C39 H39B 109.876 no
H39A C39 H39B 108.274 no
O14 C40 H40A 110.796 no
O14 C40 H40B 110.777 no
C39 C40 H40A 110.800 no
C39 C40 H40B 110.796 no
H40A C40 H40B 108.857 no

loop_
_geom_bond_atom_site_label_1
_geom_bond_atom_site_label_2
_geom_bond_distance
_geom_bond_publ_flag
Ru1 Ru2 2.2672(9) yes
Ru1 O1 2.063(5) yes
Ru1 O4 2.081(6) yes
Ru1 O7 2.057(5) yes
Ru1 O10 2.070(6) yes
Ru1 O13 2.351(6) yes
Ru2 O2 2.057(5) yes
Ru2 O5 2.072(6) yes
Ru2 O8 2.065(5) yes
Ru2 O11 2.061(6) yes
Ru2 O14 2.341(6) yes
F1 C6 1.354(10) yes
F2 C14 1.357(12) yes
F3 C22 1.361(12) yes
F4 C30 1.375(11) yes
O1 C1 1.276(9) yes
O2 C1 1.273(9) yes
O3 C3 1.360(10) yes
O3 C4 1.429(11) yes
O4 C9 1.266(10) yes
O5 C9 1.267(10) yes
O6 C11 1.366(10) yes
O6 C12 1.450(13) yes
O7 C17 1.256(9) yes
O8 C17 1.290(9) yes
O9 C19 1.362(11) yes
O9 C20 1.440(11) yes
O10 C25 1.264(10) yes
O11 C25 1.274(10) yes
O12 C27 1.366(10) yes
O12 C28 1.430(11) yes
O13 C33 1.439(15) yes
O13 C36 1.443(15) yes
O14 C37 1.416(11) yes
O14 C40 1.462(11) yes
C1 C2 1.502(11) yes
C2 C3 1.421(12) yes
C2 C8 1.378(12) yes
C3 C5 1.375(12) yes
C5 C6 1.385(13) yes
C6 C7 1.367(13) yes
C7 C8 1.388(12) yes
C9 C10 1.500(13) yes
C10 C11 1.371(12) yes
C10 C16 1.398(11) yes
C11 C13 1.393(14) yes
C13 C14 1.369(12) yes
C14 C15 1.355(14) yes
C15 C16 1.407(15) yes
C17 C18 1.504(11) yes
C18 C19 1.413(13) yes
C18 C24 1.399(12) yes
C19 C21 1.384(14) yes
C21 C22 1.367(14) yes
C22 C23 1.372(15) yes
C23 C24 1.377(14) yes
C25 C26 1.507(13) yes
C26 C27 1.373(12) yes
C26 C32 1.402(11) yes
C27 C29 1.397(14) yes
C29 C30 1.357(11) yes
C30 C31 1.368(13) yes
C31 C32 1.390(15) yes
C33 C34 1.367(17) yes
C34 C35 1.44(3) yes
C35 C36 1.462(16) yes
C37 C38 1.514(14) yes
C38 C39 1.445(17) yes
C39 C40 1.458(14) yes
C4 H4A 0.980 no
C4 H4B 0.980 no
C4 H4C 0.980 no
C5 H5 0.950 no
C7 H7 0.950 no
C8 H8 0.950 no
C12 H12A 0.980 no
C12 H12B 0.980 no
C12 H12C 0.980 no
C13 H13 0.950 no
C15 H15 0.950 no
C16 H16 0.950 no
C20 H20A 0.980 no
C20 H20B 0.980 no
C20 H20C 0.980 no
C21 H21 0.950 no
C23 H23 0.950 no
C24 H24 0.950 no
C28 H28A 0.980 no
C28 H28B 0.980 no
C28 H28C 0.980 no
C29 H29 0.950 no
C31 H31 0.950 no
C32 H32 0.950 no
C33 H33A 0.990 no
C33 H33B 0.990 no
C34 H34A 0.990 no
C34 H34B 0.990 no
C35 H35A 0.990 no
C35 H35B 0.990 no
C36 H36A 0.990 no
C36 H36B 0.990 no
C37 H37A 0.990 no
C37 H37B 0.990 no
C38 H38A 0.990 no
C38 H38B 0.990 no
C39 H39A 0.990 no
C39 H39B 0.990 no
C40 H40A 0.990 no
C40 H40B 0.990 no

loop_
_geom_contact_atom_site_label_1
_geom_contact_atom_site_label_2
_geom_contact_distance
_geom_contact_publ_flag
_geom_contact_site_symmetry_2
F1 C3 3.592(10) no .
F1 C8 3.591(10) no .
F3 C24 3.589(11) no .
F4 C27 3.597(11) no .
O1 C8 2.726(10) no .
O1 C9 3.445(11) no .
O2 O3 2.657(8) no .
O2 O4 3.574(8) no .
O2 C3 2.966(10) no .
O2 C9 3.388(11) no .
O2 C40 3.183(11) no .
O3 C1 2.857(10) no .
O4 C1 3.443(10) no .
O4 C11 3.447(11) no .
O4 C16 2.971(12) no .
O4 C36 3.278(12) no .
O5 O6 3.019(9) no .
O5 C1 3.517(10) no .
O5 C11 3.094(11) no .
O5 C16 3.403(11) no .
O5 C37 3.470(11) no .
O6 C9 2.805(11) no .
O7 O9 2.654(8) no .
O7 C19 2.966(10) no .
O7 C25 3.415(10) no .
O7 C33 3.430(13) no .
O7 C36 3.396(13) no .
O8 C24 2.715(10) no .
O8 C25 3.383(10) no .
O9 C17 2.879(10) no .
O10 O12 2.875(9) no .
O10 C17 3.425(10) no .
O10 C27 3.020(12) no .
O10 C32 3.505(11) no .
O10 C33 3.179(13) no .
O11 C1 3.600(10) no .
O11 C17 3.462(10) no .
O11 C27 3.556(11) no .
O11 C32 2.819(12) no .
O11 C40 3.245(10) no .
O12 C25 2.871(10) no .
C2 C6 2.738(12) no .
C3 C7 2.802(12) no .
C4 C5 2.766(13) no .
C5 C8 2.769(13) no .
C10 C14 2.753(14) no .
C11 C15 2.776(12) no .
C12 C13 2.790(14) no .
C13 C16 2.764(14) no .
C17 C25 3.557(12) no .
C18 C22 2.766(13) no .
C19 C23 2.787(13) no .
C20 C21 2.772(15) no .
C21 C24 2.756(14) no .
C26 C30 2.725(13) no .
C27 C31 2.798(12) no .
C28 C29 2.761(12) no .
C29 C32 2.761(14) no .
F1 C8 3.443(13) no 3_666
F1 C15 3.461(12) no 3_666
F1 C16 3.294(11) no 3_666
F1 C32 3.573(10) no 3_665
F2 O14 3.220(8) no 1_556
F2 C7 3.569(11) no 1_455
F2 C29 3.396(12) no 1_456
F2 C37 3.219(11) no 1_556
F3 O6 3.407(10) no 4_554
F3 C12 3.455(16) no 4_554
F3 C28 3.238(13) no 4_454
F4 O1 3.445(7) no 1_554
F4 O13 3.121(8) no 1_554
F4 C12 3.248(14) no 1_654
F4 C13 3.243(12) no 1_654
O1 F4 3.445(7) no 1_556
O1 C12 3.301(13) no 1_655
O2 C38 3.595(13) no 3_565
O3 O3 3.341(10) no 3_665
O3 C4 3.473(13) no 3_665
O4 C20 3.472(13) no 4_555
O4 C31 3.576(10) no 1_556
O5 C28 3.566(10) no 1_455
O6 F3 3.407(10) no 4_555
O6 O12 3.498(9) no 1_455
O6 C28 3.217(12) no 1_455
O8 C28 3.037(12) no 1_455
O9 C22 3.599(14) no 4_555
O9 C23 3.521(14) no 4_555
O9 C36 3.522(16) no 4_554
O10 C12 3.436(11) no 1_655
O12 O6 3.498(9) no 1_655
O12 C4 3.347(11) no 3_665
O12 C12 3.206(13) no 1_655
O13 F4 3.121(8) no 1_556
O14 F2 3.220(8) no 1_554
C3 C4 3.579(15) no 3_665
C4 O3 3.473(13) no 3_665
C4 O12 3.347(11) no 3_665
C4 C3 3.579(15) no 3_665
C6 C7 3.445(15) no 3_666
C7 F2 3.569(11) no 1_655
C7 C6 3.445(15) no 3_666
C7 C7 3.580(14) no 3_666
C8 F1 3.443(13) no 3_666
C10 C20 3.540(12) no 4_555
C12 F3 3.455(16) no 4_555
C12 F4 3.248(14) no 1_456
C12 O1 3.301(13) no 1_455
C12 O10 3.436(11) no 1_455
C12 O12 3.206(13) no 1_455
C12 C28 3.520(17) no 1_455
C12 C33 3.593(18) no 1_455
C13 F4 3.243(12) no 1_456
C15 F1 3.461(12) no 3_666
C16 F1 3.294(11) no 3_666
C16 C31 3.572(13) no 1_556
C16 C32 3.411(12) no 1_556
C16 C39 3.589(14) no 3_565
C17 C28 3.549(13) no 1_455
C20 O4 3.472(13) no 4_554
C20 C10 3.540(12) no 4_554
C20 C23 3.386(18) no 4_555
C20 C24 3.420(17) no 4_555
C22 O9 3.599(14) no 4_554
C23 O9 3.521(14) no 4_554
C23 C20 3.386(18) no 4_554
C24 C20 3.420(17) no 4_554
C24 C28 3.510(15) no 1_455
C28 F3 3.238(13) no 4_655
C28 O5 3.566(10) no 1_655
C28 O6 3.217(12) no 1_655
C28 O8 3.037(12) no 1_655
C28 C12 3.520(17) no 1_655
C28 C17 3.549(13) no 1_655
C28 C24 3.510(15) no 1_655
C29 F2 3.396(12) no 1_654
C31 O4 3.576(10) no 1_554
C31 C16 3.572(13) no 1_554
C32 F1 3.573(10) no 3_665
C32 C16 3.411(12) no 1_554
C33 C12 3.593(18) no 1_655
C36 O9 3.522(16) no 4_555
C37 F2 3.219(11) no 1_554
C38 O2 3.595(13) no 3_565
C39 C16 3.589(14) no 3_565
Ru1 H33A 3.1185 no .
Ru1 H36A 3.1348 no .
Ru2 H37A 3.5042 no .
Ru2 H40A 3.3143 no .
Ru2 H40B 3.3961 no .
F1 H5 2.5216 no .
F1 H7 2.5445 no .
F2 H13 2.5354 no .
F2 H15 2.5129 no .
F3 H21 2.5246 no .
F3 H23 2.5422 no .
F4 H29 2.4932 no .
F4 H31 2.5613 no .
O1 H8 2.4042 no .
O2 H40A 2.6307 no .
O2 H40B 3.4900 no .
O3 H5 2.6278 no .
O3 H40A 2.7314 no .
O4 H16 2.8287 no .
O4 H36A 2.8820 no .
O4 H36B 3.2708 no .
O5 H16 3.5293 no .
O5 H37A 3.0803 no .
O5 H37B 3.5764 no .
O6 H13 2.6373 no .
O7 H33A 2.9232 no .
O7 H36A 2.8479 no .
O8 H24 2.3670 no .
O9 H21 2.6209 no .
O9 H34B 3.5676 no .
O9 H36A 3.4806 no .
O10 H33A 2.6316 no .
O10 H33B 3.3221 no .
O11 H32 2.5515 no .
O11 H40A 3.4647 no .
O11 H40B 2.7753 no .
O12 H29 2.6319 no .
O13 H34A 2.9713 no .
O13 H34B 2.9661 no .
O13 H35A 2.9323 no .
O13 H35B 3.1045 no .
O14 H38A 2.9167 no .
O14 H38B 3.0820 no .
O14 H39A 3.0829 no .
O14 H39B 2.8617 no .
C1 H8 2.5915 no .
C2 H5 3.2826 no .
C2 H7 3.2777 no .
C3 H4A 2.6140 no .
C3 H4B 2.6110 no .
C3 H4C 3.1917 no .
C3 H8 3.2696 no .
C4 H5 2.4606 no .
C4 H40A 3.1978 no .
C5 H4A 2.7227 no .
C5 H4B 2.6741 no .
C5 H7 3.2831 no .
C6 H8 3.2083 no .
C7 H5 3.2760 no .
C9 H16 2.6127 no .
C10 H13 3.2659 no .
C10 H15 3.3006 no .
C11 H12A 2.6390 no .
C11 H12B 2.6557 no .
C11 H12C 3.2194 no .
C11 H16 3.2382 no .
C12 H13 2.4754 no .
C13 H12A 2.7073 no .
C13 H12B 2.7390 no .
C13 H15 3.2540 no .
C14 H16 3.2223 no .
C15 H13 3.2502 no .
C17 H24 2.6170 no .
C18 H21 3.2935 no .
C18 H23 3.2966 no .
C19 H20A 2.6301 no .
C19 H20B 2.6376 no .
C19 H20C 3.2072 no .
C19 H24 3.2554 no .
C20 H21 2.4536 no .
C20 H34B 3.5155 no .
C20 H35B 3.4784 no .
C21 H20A 2.6982 no .
C21 H20B 2.7125 no .
C21 H23 3.2662 no .
C22 H24 3.2044 no .
C23 H21 3.2622 no .
C25 H32 2.5828 no .
C26 H29 3.2657 no .
C26 H31 3.3039 no .
C27 H28A 2.6229 no .
C27 H28B 2.6232 no .
C27 H28C 3.2008 no .
C27 H32 3.2435 no .
C28 H29 2.4515 no .
C29 H28A 2.7124 no .
C29 H28B 2.6647 no .
C29 H31 3.2727 no .
C30 H32 3.2020 no .
C31 H29 3.2685 no .
C33 H35A 2.9118 no .
C33 H35B 3.0164 no .
C33 H36A 2.8583 no .
C33 H36B 3.0348 no .
C34 H20C 3.5931 no .
C34 H36A 2.8667 no .
C34 H36B 3.0462 no .
C35 H20C 3.4051 no .
C35 H33A 2.9715 no .
C35 H33B 2.9664 no .
C36 H33A 2.8972 no .
C36 H33B 3.0043 no .
C36 H34A 3.0192 no .
C36 H34B 2.9041 no .
C37 H39A 3.0438 no .
C37 H39B 3.0078 no .
C37 H40A 2.8152 no .
C37 H40B 3.1293 no .
C38 H40A 2.9130 no .
C38 H40B 3.1240 no .
C39 H37A 2.9321 no .
C39 H37B 3.1000 no .
C40 H4C 3.5140 no .
C40 H37A 2.8238 no .
C40 H37B 3.1293 no .
C40 H38A 3.0465 no .
C40 H38B 3.0123 no .
H4A H5 2.2993 no .
H4B H5 2.1942 no .
H4C H5 3.4293 no .
H4C H39A 3.1764 no .
H4C H40A 2.6976 no .
H7 H8 2.3451 no .
H12A H13 2.2376 no .
H12B H13 2.2901 no .
H12C H13 3.4460 no .
H15 H16 2.3679 no .
H20A H21 2.2277 no .
H20B H21 2.2560 no .
H20C H21 3.4239 no .
H20C H34B 2.9037 no .
H20C H35B 2.5985 no .
H20C H36A 3.5577 no .
H23 H24 2.3259 no .
H28A H29 2.2902 no .
H28B H29 2.1791 no .
H28C H29 3.4190 no .
H31 H32 2.3574 no .
H33A H34A 2.5865 no .
H33A H34B 2.0320 no .
H33A H35B 3.4684 no .
H33A H36A 3.1989 no .
H33B H34A 2.0322 no .
H33B H34B 2.5904 no .
H33B H35A 3.3279 no .
H33B H36B 3.5651 no .
H34A H35A 2.1371 no .
H34A H35B 2.6253 no .
H34A H36B 3.5836 no .
H34B H35A 2.7093 no .
H34B H35B 2.1345 no .
H34B H36A 3.2037 no .
H35A H36A 2.7476 no .
H35A H36B 2.1659 no .
H35B H36A 2.1626 no .
H35B H36B 2.6164 no .
H37A H38A 2.7897 no .
H37A H38B 2.2192 no .
H37A H39A 3.3804 no .
H37A H40A 2.9900 no .
H37B H38A 2.2195 no .
H37B H38B 2.6670 no .
H37B H39B 3.5496 no .
H38A H39A 2.6550 no .
H38A H39B 2.1301 no .
H38B H39A 2.1305 no .
H38B H39B 2.6810 no .
H38B H40A 3.3038 no .
H39A H40A 2.1656 no .
H39A H40B 2.5929 no .
H39B H40A 2.7546 no .
H39B H40B 2.1618 no .
F1 H8 3.4562 no 3_666
F1 H15 3.0100 no 3_666
F1 H16 2.6576 no 3_666
F1 H32 3.4471 no 3_665
F1 H38A 2.9306 no 1_656
F1 H40B 2.8423 no 3_665
F2 H7 2.7841 no 1_455
F2 H24 2.9006 no 1_556
F2 H28A 2.8036 no 1_456
F2 H29 2.8451 no 1_456
F2 H37B 2.6136 no 1_556
F2 H38A 3.1658 no 1_556
F3 H12B 3.4478 no 4_554
F3 H12C 3.0056 no 4_554
F3 H28B 2.8060 no 4_454
F3 H28C 2.9774 no 4_454
F3 H33B 2.8988 no 4_454
F4 H8 2.8859 no 1_554
F4 H12A 3.1511 no 1_654
F4 H12B 2.4959 no 1_654
F4 H13 2.3989 no 1_654
F4 H23 2.9735 no 1_655
F4 H34B 3.5574 no 4_554
F4 H36B 3.1092 no 1_554
O1 H4A 3.3421 no 3_665
O1 H12A 2.5779 no 1_655
O1 H12B 3.4454 no 1_655
O1 H12C 3.4213 no 1_655
O1 H31 3.1586 no 1_556
O2 H4A 2.9751 no 3_665
O2 H38B 2.6853 no 3_565
O3 H4A 2.9048 no 3_665
O3 H37A 3.3745 no 3_565
O3 H37B 3.4057 no 3_565
O3 H38B 3.5646 no 3_565
O4 H20A 2.5141 no 4_555
O4 H21 3.2293 no 4_555
O4 H31 2.6299 no 1_556
O5 H28A 3.4654 no 1_455
O5 H28C 2.8181 no 1_455
O5 H38B 2.8759 no 3_565
O5 H39A 3.1320 no 3_565
O6 H4C 3.4174 no 3_565
O6 H21 2.8112 no 4_555
O6 H28C 2.3247 no 1_455
O7 H35B 3.4950 no 4_554
O8 H28A 2.7444 no 1_455
O8 H28B 2.8475 no 1_455
O8 H28C 3.0054 no 1_455
O9 H36A 3.0840 no 4_554
O9 H36B 3.1538 no 4_554
O10 H4A 3.5829 no 3_665
O10 H12A 3.3836 no 1_655
O10 H12C 2.7074 no 1_655
O10 H35A 3.2294 no 4_554
O10 H35B 3.4212 no 4_554
O11 H4A 3.1702 no 3_665
O11 H5 2.8933 no 3_665
O11 H15 3.0446 no 1_554
O12 H4A 3.5461 no 3_665
O12 H4B 2.5366 no 3_665
O12 H4C 3.5441 no 3_665
O12 H12A 3.5042 no 1_655
O12 H12C 2.3900 no 1_655
O13 H12B 3.0899 no 1_655
O13 H12C 3.4244 no 1_655
O13 H31 3.3701 no 1_556
O14 H15 2.9381 no 1_554
O14 H28A 3.5540 no 1_455
C1 H4A 2.8243 no 3_665
C1 H12A 3.2646 no 1_655
C1 H38B 3.2422 no 3_565
C2 H4A 3.0835 no 3_665
C2 H4C 3.3465 no 3_665
C2 H12A 3.4435 no 1_655
C2 H38B 3.5709 no 3_565
C3 H4A 3.1456 no 3_665
C3 H4C 3.4200 no 3_665
C4 H12A 3.3481 no 3_565
C4 H37B 3.4667 no 3_565
C5 H7 3.5449 no 3_666
C5 H40B 2.9919 no 3_665
C6 H7 3.4416 no 3_666
C6 H40B 2.9332 no 3_665
C7 H13 3.4245 no 1_655
C7 H38A 3.4981 no 1_656
C8 H12A 3.2776 no 1_655
C8 H13 3.1358 no 1_655
C9 H20A 3.1299 no 4_555
C9 H21 3.3402 no 4_555
C9 H28C 3.3305 no 1_455
C9 H31 3.4485 no 1_556
C9 H38B 3.3151 no 3_565
C9 H39A 3.4091 no 3_565
C10 H20A 2.9973 no 4_555
C10 H20B 3.2323 no 4_555
C10 H21 3.2886 no 4_555
C10 H38B 3.4954 no 3_565
C10 H39A 2.8507 no 3_565
C11 H20A 3.5571 no 4_555
C11 H20B 3.2245 no 4_555
C11 H21 3.1106 no 4_555
C11 H28C 3.5061 no 1_455
C11 H39A 3.0053 no 3_565
C12 H4C 3.3541 no 3_565
C12 H21 3.5027 no 4_555
C12 H28C 2.9056 no 1_455
C12 H33B 2.8694 no 1_455
C13 H7 3.5300 no 1_455
C13 H8 3.4801 no 1_455
C13 H20B 3.4232 no 4_555
C13 H24 3.4966 no 1_556
C13 H39A 3.4283 no 3_565
C14 H7 3.3685 no 1_455
C14 H24 3.0227 no 1_556
C14 H29 3.5543 no 1_456
C14 H39B 3.5735 no 3_565
C15 H24 3.4821 no 1_556
C15 H32 2.7853 no 1_556
C15 H39A 3.5390 no 3_565
C15 H39B 3.3129 no 3_565
C15 H40B 3.3978 no 1_556
C16 H20A 3.2427 no 4_555
C16 H20B 3.4289 no 4_555
C16 H31 3.0977 no 1_556
C16 H32 2.7305 no 1_556
C16 H38B 3.5255 no 3_565
C16 H39A 3.1315 no 3_565
C16 H39B 3.3867 no 3_565
C17 H28A 3.5698 no 1_455
C17 H28B 3.0658 no 1_455
C17 H28C 3.4492 no 1_455
C17 H35B 3.5669 no 4_554
C18 H28B 2.8692 no 1_455
C18 H35B 3.5103 no 4_554
C19 H36A 3.0579 no 4_554
C20 H23 3.4504 no 4_555
C20 H24 3.4723 no 4_555
C20 H31 3.3084 no 4_555
C20 H32 3.3044 no 4_555
C20 H36A 3.2574 no 4_554
C20 H36B 3.0904 no 4_554
C21 H36A 3.2250 no 4_554
C22 H20B 3.5363 no 4_554
C22 H33B 3.3970 no 4_454
C23 H20B 2.7064 no 4_554
C23 H20C 3.5556 no 4_554
C23 H28B 3.4598 no 1_455
C23 H29 2.9944 no 1_455
C24 H20B 2.8271 no 4_554
C24 H20C 3.2378 no 4_554
C24 H28A 3.4694 no 1_455
C24 H28B 2.7096 no 1_455
C24 H29 2.8179 no 1_455
C25 H4A 3.2273 no 3_665
C25 H4B 3.4533 no 3_665
C25 H5 3.1308 no 3_665
C25 H12C 3.5506 no 1_655
C25 H35B 3.4885 no 4_554
C26 H4B 3.3949 no 3_665
C26 H5 2.9485 no 3_665
C26 H35B 3.2735 no 4_554
C27 H4B 3.0764 no 3_665
C27 H5 3.3301 no 3_665
C27 H12C 3.5674 no 1_655
C27 H34A 3.2544 no 4_554
C28 H4B 3.0987 no 3_665
C28 H12C 2.9151 no 1_655
C28 H24 3.2437 no 1_655
C28 H37B 3.3125 no 1_655
C29 H13 3.5217 no 1_654
C29 H23 3.4134 no 1_655
C29 H24 3.3981 no 1_655
C29 H34A 3.0624 no 4_554
C29 H34B 3.3962 no 4_554
C30 H8 2.9647 no 1_554
C30 H13 3.2297 no 1_654
C30 H34A 3.3437 no 4_554
C30 H34B 3.0352 no 4_554
C30 H36B 3.3208 no 1_554
C31 H8 3.0957 no 1_554
C31 H16 2.8852 no 1_554
C31 H20A 3.2930 no 4_554
C31 H20C 3.1695 no 4_554
C31 H34B 3.0323 no 4_554
C31 H36B 3.0394 no 1_554
C32 H5 3.3963 no 3_665
C32 H15 3.3830 no 1_554
C32 H16 2.8906 no 1_554
C32 H20C 2.9567 no 4_554
C32 H34B 3.3308 no 4_554
C32 H35B 3.3009 no 4_554
C33 H12B 3.1177 no 1_655
C33 H12C 3.1769 no 1_655
C33 H35A 3.0418 no 4_554
C34 H35A 3.5486 no 4_554
C34 H36B 3.4467 no 4_554
C35 H33A 2.9914 no 4_555
C36 H20A 3.0275 no 4_555
C36 H31 3.3206 no 1_556
C36 H33A 3.5485 no 4_555
C36 H34B 3.4326 no 4_555
C37 H28A 3.2725 no 1_455
C37 H37A 3.3246 no 3_565
C38 H37A 3.4341 no 3_565
C39 H15 3.5348 no 1_554
C39 H37A 3.5475 no 3_565
C40 H15 3.0559 no 1_554
C40 H37A 3.4701 no 3_565
H4A O1 3.3421 no 3_665
H4A O2 2.9751 no 3_665
H4A O3 2.9048 no 3_665
H4A O10 3.5829 no 3_665
H4A O11 3.1702 no 3_665
H4A O12 3.5461 no 3_665
H4A C1 2.8243 no 3_665
H4A C2 3.0835 no 3_665
H4A C3 3.1456 no 3_665
H4A C25 3.2273 no 3_665
H4A H12A 3.2896 no 3_565
H4B O12 2.5366 no 3_665
H4B C25 3.4533 no 3_665
H4B C26 3.3949 no 3_665
H4B C27 3.0764 no 3_665
H4B C28 3.0987 no 3_665
H4B H12A 3.5017 no 3_565
H4B H12C 3.5339 no 3_565
H4B H28A 2.9199 no 3_665
H4B H28C 3.2387 no 3_665
H4B H37A 3.4585 no 3_565
H4B H37B 2.8985 no 3_565
H4C O6 3.4174 no 3_565
H4C O12 3.5441 no 3_665
H4C C2 3.3465 no 3_665
H4C C3 3.4200 no 3_665
H4C C12 3.3541 no 3_565
H4C H12A 2.7505 no 3_565
H4C H12C 3.4770 no 3_565
H4C H37A 3.4470 no 3_565
H5 O11 2.8933 no 3_665
H5 C25 3.1308 no 3_665
H5 C26 2.9485 no 3_665
H5 C27 3.3301 no 3_665
H5 C32 3.3963 no 3_665
H5 H40B 2.9417 no 3_665
H7 F2 2.7841 no 1_655
H7 C5 3.5449 no 3_666
H7 C6 3.4416 no 3_666
H7 C13 3.5300 no 1_655
H7 C14 3.3685 no 1_655
H7 H13 3.2317 no 1_655
H7 H37B 3.5847 no 1_656
H7 H38A 2.7761 no 1_656
H8 F1 3.4562 no 3_666
H8 F4 2.8859 no 1_556
H8 C13 3.4801 no 1_655
H8 C30 2.9647 no 1_556
H8 C31 3.0957 no 1_556
H8 H12A 2.9990 no 1_655
H8 H13 2.6851 no 1_655
H8 H31 3.0733 no 1_556
H12A F4 3.1511 no 1_456
H12A O1 2.5779 no 1_455
H12A O10 3.3836 no 1_455
H12A O12 3.5042 no 1_455
H12A C1 3.2646 no 1_455
H12A C2 3.4435 no 1_455
H12A C4 3.3481 no 3_565
H12A C8 3.2776 no 1_455
H12A H4A 3.2896 no 3_565
H12A H4B 3.5017 no 3_565
H12A H4C 2.7505 no 3_565
H12A H8 2.9990 no 1_455
H12A H28C 3.4480 no 1_455
H12A H33B 3.5174 no 1_455
H12B F3 3.4478 no 4_555
H12B F4 2.4959 no 1_456
H12B O1 3.4454 no 1_455
H12B O13 3.0899 no 1_455
H12B C33 3.1177 no 1_455
H12B H21 3.2678 no 4_555
H12B H23 3.5311 no 1_556
H12B H33B 2.3722 no 1_455
H12C F3 3.0056 no 4_555
H12C O1 3.4213 no 1_455
H12C O10 2.7074 no 1_455
H12C O12 2.3900 no 1_455
H12C O13 3.4244 no 1_455
H12C C25 3.5506 no 1_455
H12C C27 3.5674 no 1_455
H12C C28 2.9151 no 1_455
H12C C33 3.1769 no 1_455
H12C H4B 3.5339 no 3_565
H12C H4C 3.4770 no 3_565
H12C H28B 3.3823 no 1_455
H12C H28C 2.5292 no 1_455
H12C H33A 3.2508 no 1_455
H12C H33B 2.5071 no 1_455
H13 F4 2.3989 no 1_456
H13 C7 3.4245 no 1_455
H13 C8 3.1358 no 1_455
H13 C29 3.5217 no 1_456
H13 C30 3.2297 no 1_456
H13 H7 3.2317 no 1_455
H13 H8 2.6851 no 1_455
H13 H23 3.5870 no 1_556
H13 H29 3.2101 no 1_456
H15 F1 3.0100 no 3_666
H15 O11 3.0446 no 1_556
H15 O14 2.9381 no 1_556
H15 C32 3.3830 no 1_556
H15 C39 3.5348 no 1_556
H15 C40 3.0559 no 1_556
H15 H32 2.5473 no 1_556
H15 H39B 3.1396 no 1_556
H15 H39B 3.5882 no 3_565
H15 H40B 2.4980 no 1_556
H16 F1 2.6576 no 3_666
H16 C31 2.8852 no 1_556
H16 C32 2.8906 no 1_556
H16 H20A 3.3868 no 4_555
H16 H31 2.4536 no 1_556
H16 H32 2.4233 no 1_556
H16 H38A 3.4525 no 3_565
H16 H38B 3.3837 no 3_565
H16 H39A 3.5646 no 3_565
H20A O4 2.5141 no 4_554
H20A C9 3.1299 no 4_554
H20A C10 2.9973 no 4_554
H20A C11 3.5571 no 4_554
H20A C16 3.2427 no 4_554
H20A C31 3.2930 no 4_555
H20A C36 3.0275 no 4_554
H20A H16 3.3868 no 4_554
H20A H31 2.6984 no 4_555
H20A H32 3.2962 no 4_555
H20A H36A 2.5954 no 4_554
H20A H36B 2.5701 no 4_554
H20B C10 3.2323 no 4_554
H20B C11 3.2245 no 4_554
H20B C13 3.4232 no 4_554
H20B C16 3.4289 no 4_554
H20B C22 3.5363 no 4_555
H20B C23 2.7064 no 4_555
H20B C24 2.8271 no 4_555
H20B H23 2.6164 no 4_555
H20B H24 2.7847 no 4_555
H20B H32 3.5363 no 4_555
H20C C23 3.5556 no 4_555
H20C C24 3.2378 no 4_555
H20C C31 3.1695 no 4_555
H20C C32 2.9567 no 4_555
H20C H24 3.2887 no 4_555
H20C H31 3.0284 no 4_555
H20C H32 2.6187 no 4_555
H20C H36B 3.1468 no 4_554
H21 O4 3.2293 no 4_554
H21 O6 2.8112 no 4_554
H21 C9 3.3402 no 4_554
H21 C10 3.2886 no 4_554
H21 C11 3.1106 no 4_554
H21 C12 3.5027 no 4_554
H21 H12B 3.2678 no 4_554
H21 H36A 3.2743 no 4_554
H23 F4 2.9735 no 1_455
H23 C20 3.4504 no 4_554
H23 C29 3.4134 no 1_455
H23 H12B 3.5311 no 1_554
H23 H13 3.5870 no 1_554
H23 H20B 2.6164 no 4_554
H23 H29 2.7896 no 1_455
H24 F2 2.9006 no 1_554
H24 C13 3.4966 no 1_554
H24 C14 3.0227 no 1_554
H24 C15 3.4821 no 1_554
H24 C20 3.4723 no 4_554
H24 C28 3.2437 no 1_455
H24 C29 3.3981 no 1_455
H24 H20B 2.7847 no 4_554
H24 H20C 3.2887 no 4_554
H24 H28A 2.9505 no 1_455
H24 H28B 2.6517 no 1_455
H24 H29 2.4499 no 1_455
H28A F2 2.8036 no 1_654
H28A O5 3.4654 no 1_655
H28A O8 2.7444 no 1_655
H28A O14 3.5540 no 1_655
H28A C17 3.5698 no 1_655
H28A C24 3.4694 no 1_655
H28A C37 3.2725 no 1_655
H28A H4B 2.9199 no 3_665
H28A H24 2.9505 no 1_655
H28A H37A 3.5871 no 1_655
H28A H37B 2.4467 no 1_655
H28B F3 2.8060 no 4_655
H28B O8 2.8475 no 1_655
H28B C17 3.0658 no 1_655
H28B C18 2.8692 no 1_655
H28B C23 3.4598 no 1_655
H28B C24 2.7096 no 1_655
H28B H12C 3.3823 no 1_655
H28B H24 2.6517 no 1_655
H28C F3 2.9774 no 4_655
H28C O5 2.8181 no 1_655
H28C O6 2.3247 no 1_655
H28C O8 3.0054 no 1_655
H28C C9 3.3305 no 1_655
H28C C11 3.5061 no 1_655
H28C C12 2.9056 no 1_655
H28C C17 3.4492 no 1_655
H28C H4B 3.2387 no 3_665
H28C H12A 3.4480 no 1_655
H28C H12C 2.5292 no 1_655
H28C H37B 3.4733 no 1_655
H29 F2 2.8451 no 1_654
H29 C14 3.5543 no 1_654
H29 C23 2.9944 no 1_655
H29 C24 2.8179 no 1_655
H29 H13 3.2101 no 1_654
H29 H23 2.7896 no 1_655
H29 H24 2.4499 no 1_655
H29 H34A 3.2852 no 4_554
H31 O1 3.1586 no 1_554
H31 O4 2.6299 no 1_554
H31 O13 3.3701 no 1_554
H31 C9 3.4485 no 1_554
H31 C16 3.0977 no 1_554
H31 C20 3.3084 no 4_554
H31 C36 3.3206 no 1_554
H31 H8 3.0733 no 1_554
H31 H16 2.4536 no 1_554
H31 H20A 2.6984 no 4_554
H31 H20C 3.0284 no 4_554
H31 H34B 3.3663 no 4_554
H31 H36A 3.5813 no 1_554
H31 H36B 2.6313 no 1_554
H32 F1 3.4471 no 3_665
H32 C15 2.7853 no 1_554
H32 C16 2.7305 no 1_554
H32 C20 3.3044 no 4_554
H32 H15 2.5473 no 1_554
H32 H16 2.4233 no 1_554
H32 H20A 3.2962 no 4_554
H32 H20B 3.5363 no 4_554
H32 H20C 2.6187 no 4_554
H32 H35B 3.4495 no 4_554
H33A C35 2.9914 no 4_554
H33A C36 3.5485 no 4_554
H33A H12C 3.2508 no 1_655
H33A H35A 2.1431 no 4_554
H33A H35B 3.1982 no 4_554
H33A H36B 3.0820 no 4_554
H33B F3 2.8988 no 4_655
H33B C12 2.8694 no 1_655
H33B C22 3.3970 no 4_655
H33B H12A 3.5174 no 1_655
H33B H12B 2.3722 no 1_655
H33B H12C 2.5071 no 1_655
H33B H35A 3.2866 no 4_554
H34A C27 3.2544 no 4_555
H34A C29 3.0624 no 4_555
H34A C30 3.3437 no 4_555
H34A H29 3.2852 no 4_555
H34B F4 3.5574 no 4_555
H34B C29 3.3962 no 4_555
H34B C30 3.0352 no 4_555
H34B C31 3.0323 no 4_555
H34B C32 3.3308 no 4_555
H34B C36 3.4326 no 4_554
H34B H31 3.3663 no 4_555
H34B H35A 3.0946 no 4_554
H34B H36B 2.5337 no 4_554
H35A O10 3.2294 no 4_555
H35A C33 3.0418 no 4_555
H35A C34 3.5486 no 4_555
H35A H33A 2.1431 no 4_555
H35A H33B 3.2866 no 4_555
H35A H34B 3.0946 no 4_555
H35B O7 3.4950 no 4_555
H35B O10 3.4212 no 4_555
H35B C17 3.5669 no 4_555
H35B C18 3.5103 no 4_555
H35B C25 3.4885 no 4_555
H35B C26 3.2735 no 4_555
H35B C32 3.3009 no 4_555
H35B H32 3.4495 no 4_555
H35B H33A 3.1982 no 4_555
H36A O9 3.0840 no 4_555
H36A C19 3.0579 no 4_555
H36A C20 3.2574 no 4_555
H36A C21 3.2250 no 4_555
H36A H20A 2.5954 no 4_555
H36A H21 3.2743 no 4_555
H36A H31 3.5813 no 1_556
H36B F4 3.1092 no 1_556
H36B O9 3.1538 no 4_555
H36B C20 3.0904 no 4_555
H36B C30 3.3208 no 1_556
H36B C31 3.0394 no 1_556
H36B C34 3.4467 no 4_555
H36B H20A 2.5701 no 4_555
H36B H20C 3.1468 no 4_555
H36B H31 2.6313 no 1_556
H36B H33A 3.0820 no 4_555
H36B H34B 2.5337 no 4_555
H37A O3 3.3745 no 3_565
H37A C37 3.3246 no 3_565
H37A C38 3.4341 no 3_565
H37A C39 3.5475 no 3_565
H37A C40 3.4701 no 3_565
H37A H4B 3.4585 no 3_565
H37A H4C 3.4470 no 3_565
H37A H28A 3.5871 no 1_455
H37A H37A 2.6655 no 3_565
H37A H38B 3.0015 no 3_565
H37A H39A 3.2302 no 3_565
H37A H40A 2.8790 no 3_565
H37B F2 2.6136 no 1_554
H37B O3 3.4057 no 3_565
H37B C4 3.4667 no 3_565
H37B C28 3.3125 no 1_455
H37B H4B 2.8985 no 3_565
H37B H7 3.5847 no 1_454
H37B H28A 2.4467 no 1_455
H37B H28C 3.4733 no 1_455
H38A F1 2.9306 no 1_454
H38A F2 3.1658 no 1_554
H38A C7 3.4981 no 1_454
H38A H7 2.7761 no 1_454
H38A H16 3.4525 no 3_565
H38B O2 2.6853 no 3_565
H38B O3 3.5646 no 3_565
H38B O5 2.8759 no 3_565
H38B C1 3.2422 no 3_565
H38B C2 3.5709 no 3_565
H38B C9 3.3151 no 3_565
H38B C10 3.4954 no 3_565
H38B C16 3.5255 no 3_565
H38B H16 3.3837 no 3_565
H38B H37A 3.0015 no 3_565
H39A O5 3.1320 no 3_565
H39A C9 3.4091 no 3_565
H39A C10 2.8507 no 3_565
H39A C11 3.0053 no 3_565
H39A C13 3.4283 no 3_565
H39A C15 3.5390 no 3_565
H39A C16 3.1315 no 3_565
H39A H16 3.5646 no 3_565
H39A H37A 3.2302 no 3_565
H39B C14 3.5735 no 3_565
H39B C15 3.3129 no 3_565
H39B C16 3.3867 no 3_565
H39B H15 3.1396 no 1_554
H39B H15 3.5882 no 3_565
H39B H39B 3.1247 no 3_564
H40A H37A 2.8790 no 3_565
H40B F1 2.8423 no 3_665
H40B C5 2.9919 no 3_665
H40B C6 2.9332 no 3_665
H40B C15 3.3978 no 1_554
H40B H5 2.9417 no 3_665
H40B H15 2.4980 no 1_554
